data_1530063
loop_
_publ_author_name
'Harrison, W.T.A.'
'Cheetham, A.K.'

_publ_section_title
;
 Structural and Magnetic Properties of Fe Nb O4-II
;
_journal_name_full 'Materials Research Bulletin'
_journal_page_first 523
_journal_page_last 527
_journal_volume 24
_journal_year 1989
_chemical_formula_sum 'Fe Nb O4'
_chemical_name_systematic 'Fe (Nb O4)'
_space_group_IT_number 60
_symmetry_space_group_name_Hall '-P 2n 2ab'
_symmetry_space_group_name_H-M 'P b c n'
_cell_angle_alpha 90
_cell_angle_beta 90
_cell_angle_gamma 90
_cell_formula_units_Z 2
_cell_length_a 4.6496
_cell_length_b 5.6181
_cell_length_c 5.0058
_cell_volume 130.761
_citation_journal_id_ASTM MRBUAC
_cod_data_source_file Harrison_MRBUAC_1989_1839.cif
_cod_data_source_block Fe1Nb1O4
_cod_original_cell_volume 130.7611
_cod_original_formula_sum 'Fe1 Nb1 O4'
_cod_database_code 1530063

loop_
_symmetry_equiv_pos_as_xyz
x,y,z
-x+1/2,-y+1/2,z+1/2
x+1/2,-y+1/2,-z
-x,y,-z+1/2
-x,-y,-z
x-1/2,y-1/2,-z-1/2
-x-1/2,y-1/2,z
x,-y,z-1/2

loop_
_atom_site_label
_atom_site_type_symbol
_atom_site_fract_x
_atom_site_fract_y
_atom_site_fract_z
_atom_site_occupancy
_atom_site_U_iso_or_equiv
Nb1 Nb+5 0 0.1747 0.25 0.5 0.0
Fe1 Fe+3 0 0.1747 0.25 0.5 0.0
O1 O-2 0.271 0.385 0.0817 1 0.0
